data_4324963
loop_
_publ_author_name
'Nikola Paul Chmel'
'Guy J. Clarkson'
'Alessandro Troisi'
'Scott S. Turner'
'Peter Scott'

_publ_section_title
;
 Chiral Semiconductor Phases: The Optically Pure D3[MIII(S,S-EDDS)]2 (D =
 TTF, TSF) Family
;
_journal_name_full 'Inorganic Chemistry'
_journal_page_first 4039
_journal_page_last 4046
_journal_paper_doi 10.1021/ic102522k
_journal_volume 50
_journal_year 2011
_chemical_absolute_configuration syn
_chemical_formula_sum 'C38 H48 Cr2 N4 O22 Se12'
_chemical_formula_weight 1964.32
_chemical_name_systematic
;
 ?
;
_space_group_IT_number 4
_symmetry_cell_setting monoclinic
_symmetry_space_group_name_Hall 'P 2yb'
_symmetry_space_group_name_H-M 'P 1 21 1'
_atom_sites_solution_hydrogens geom
_atom_sites_solution_primary direct
_atom_sites_solution_secondary difmap
_audit_creation_method SHELXL-97
_cell_angle_alpha 90.00
_cell_angle_beta 94.094(3)
_cell_angle_gamma 90.00
_cell_formula_units_Z 2
_cell_length_a 10.8846(5)
_cell_length_b 10.3773(5)
_cell_length_c 25.0263(10)
_cell_measurement_reflns_used 25721
_cell_measurement_temperature 120(2)
_cell_measurement_theta_max 27.48
_cell_measurement_theta_min 2.91
_cell_volume 2819.6(2)
_computing_cell_refinement 'DENZO (Otwinowski & Minor, 1997) & COLLECT (Hooft, R.W.W., 1998)'
_computing_data_collection 'COLLECT (Hooft, R.W.W., 1998)'
_computing_data_reduction 'DENZO (Otwinowski & Minor, 1997) & COLLECT (Hooft, R.W.W., 1998)'
_computing_molecular_graphics 'WINGX (Farrugia, 1999)'
_computing_publication_material 'WINGX (Farrugia, 1999)'
_computing_structure_refinement 'SHELXL-97 (Sheldrick, 2008)'
_computing_structure_solution 'SHELXL-97 (Sheldrick, 2008)'
_diffrn_ambient_temperature 120(2)
_diffrn_detector_area_resol_mean '4096x4096pixels / 62x62mm'
_diffrn_measured_fraction_theta_full 0.000
_diffrn_measured_fraction_theta_max 0.979
_diffrn_measurement_device_type 'Bruker-Nonius APEX II CCD camera on \k-goniostat'
_diffrn_measurement_method '\f & \w scans'
_diffrn_radiation_monochromator '10cm confocal mirrors'
_diffrn_radiation_source 'Bruker-Nonius FR591 rotating anode'
_diffrn_radiation_type MoK\a
_diffrn_radiation_wavelength 0.71073
_diffrn_reflns_av_R_equivalents 0.0000
_diffrn_reflns_av_sigmaI/netI 0.1452
_diffrn_reflns_limit_h_max 14
_diffrn_reflns_limit_h_min -12
_diffrn_reflns_limit_k_max 13
_diffrn_reflns_limit_k_min -13
_diffrn_reflns_limit_l_max 32
_diffrn_reflns_limit_l_min -32
_diffrn_reflns_number 28563
_diffrn_reflns_theta_full 2.50
_diffrn_reflns_theta_max 27.50
_diffrn_reflns_theta_min 2.98
_exptl_absorpt_coefficient_mu 8.210
_exptl_absorpt_correction_T_max 0.9224
_exptl_absorpt_correction_T_min 0.3358
_exptl_absorpt_correction_type multi-scan
_exptl_absorpt_process_details 'SADABS 2007/2 (Sheldrick, G.M., 2007)'
_exptl_crystal_colour brown
_exptl_crystal_density_diffrn 2.314
_exptl_crystal_description plate
_exptl_crystal_F_000 1872
_exptl_crystal_size_max 0.17
_exptl_crystal_size_mid 0.08
_exptl_crystal_size_min 0.01
_refine_diff_density_max 2.006
_refine_diff_density_min -1.651
_refine_diff_density_rms 0.350
_refine_ls_abs_structure_details 'Flack H D (1983), Acta Cryst. A39, 876-881'
_refine_ls_abs_structure_Flack 0.206(19)
_refine_ls_extinction_method none
_refine_ls_goodness_of_fit_ref 1.081
_refine_ls_hydrogen_treatment mixed
_refine_ls_matrix_type full
_refine_ls_number_parameters 716
_refine_ls_number_reflns 28563
_refine_ls_number_restraints 338
_refine_ls_restrained_S_all 1.076
_refine_ls_R_factor_all 0.1383
_refine_ls_R_factor_gt 0.0950
_refine_ls_shift/su_max 0.007
_refine_ls_shift/su_mean 0.000
_refine_ls_structure_factor_coef Fsqd
_refine_ls_weighting_details 'calc w=1/[\s^2^(Fo^2^)+(0.0000P)^2^+85.0281P] where P=(Fo^2^+2Fc^2^)/3'
_refine_ls_weighting_scheme calc
_refine_ls_wR_factor_gt 0.1884
_refine_ls_wR_factor_ref 0.2145
_reflns_number_gt 20523
_reflns_number_total 28563
_reflns_threshold_expression >2\s(I)
_cod_data_source_file ic102522k_si_001_6.cif
_cod_data_source_block TSFCrEDDS
_cod_database_code 4324963

loop_
_symmetry_equiv_pos_as_xyz
'x, y, z'
'-x, y+1/2, -z'

loop_
_atom_site_label
_atom_site_type_symbol
_atom_site_fract_x
_atom_site_fract_y
_atom_site_fract_z
_atom_site_U_iso_or_equiv
_atom_site_adp_type
_atom_site_occupancy
_atom_site_symmetry_multiplicity
_atom_site_calc_flag
_atom_site_refinement_flags
C1 C 0.1340(13) 0.4452(14) 0.4045(5) 0.017(3) Uani 1 1 d U
C2 C 0.0879(13) 0.4924(15) 0.4572(5) 0.021(3) Uani 1 1 d U
H2 H 0.0201 0.4337 0.4669 0.025 Uiso 1 1 calc R
C3 C 0.0343(14) 0.6277(15) 0.4492(6) 0.026(4) Uani 1 1 d U
H3A H -0.0254 0.6255 0.4175 0.031 Uiso 1 1 calc R
H3B H -0.0126 0.6480 0.4806 0.031 Uiso 1 1 calc R
C4 C 0.1209(13) 0.7348(15) 0.4420(5) 0.022(3) Uani 1 1 d U
C5 C 0.2165(13) 0.3597(13) 0.5230(5) 0.014(3) Uani 1 1 d U
H5A H 0.1675 0.3426 0.5541 0.017 Uiso 1 1 calc R
H5B H 0.1994 0.2906 0.4962 0.017 Uiso 1 1 calc R
C6 C 0.3497(14) 0.3624(15) 0.5403(6) 0.024(4) Uani 1 1 d DU
H6A H 0.3632 0.4212 0.5714 0.028 Uiso 1 1 calc R
H6B H 0.3762 0.2750 0.5522 0.028 Uiso 1 1 calc R
C7 C 0.5488(14) 0.4566(16) 0.5149(6) 0.028(3) Uani 1 1 d DU
H7 H 0.5902 0.4037 0.5444 0.033 Uiso 1 1 calc R
C8 C 0.5248(13) 0.5945(15) 0.5350(5) 0.020(3) Uani 1 1 d U
C9 C 0.6262(13) 0.4601(13) 0.4675(5) 0.015(3) Uani 1 1 d U
H9A H 0.6410 0.3701 0.4566 0.018 Uiso 1 1 calc R
H9B H 0.7071 0.4977 0.4795 0.018 Uiso 1 1 calc R
C10 C 0.5757(12) 0.5339(14) 0.4184(5) 0.017(3) Uani 1 1 d U
C14 C 0.6664(15) 0.3342(15) 0.0947(6) 0.028(4) Uani 1 1 d .
C13 C 0.6047(13) 0.2849(14) 0.0424(5) 0.019(3) Uani 1 1 d DU
H13 H 0.5350 0.3439 0.0312 0.022 Uiso 1 1 calc R
C12 C 0.5535(15) 0.1519(16) 0.0502(6) 0.032(4) Uani 1 1 d U
H12A H 0.4958 0.1326 0.0189 0.038 Uiso 1 1 calc R
H12B H 0.5043 0.1547 0.0820 0.038 Uiso 1 1 calc R
C11 C 0.6449(15) 0.0359(17) 0.0577(5) 0.028(3) Uani 1 1 d U
C15 C 0.7146(13) 0.4088(14) -0.0242(6) 0.022(3) Uani 1 1 d U
H15A H 0.7114 0.4778 0.0030 0.027 Uiso 1 1 calc R
H15B H 0.6522 0.4271 -0.0539 0.027 Uiso 1 1 calc R
C16 C 0.8410(12) 0.3998(14) -0.0444(5) 0.016(3) Uani 1 1 d U
H16A H 0.8406 0.3362 -0.0739 0.020 Uiso 1 1 calc R
H16B H 0.8649 0.4845 -0.0586 0.020 Uiso 1 1 calc R
C17 C 1.0467(14) 0.3086(14) -0.0167(5) 0.021(3) Uani 1 1 d .
H17 H 1.0754 0.3603 -0.0472 0.025 Uiso 1 1 calc R
C18 C 1.0216(14) 0.1651(16) -0.0352(5) 0.020(3) Uani 1 1 d U
C19 C 1.1396(14) 0.3130(15) 0.0288(5) 0.022(3) Uani 1 1 d U
H19A H 1.1485 0.4041 0.0401 0.026 Uiso 1 1 calc R
H19B H 1.2192 0.2865 0.0154 0.026 Uiso 1 1 calc R
C20 C 1.1201(14) 0.2318(16) 0.0795(5) 0.024(3) Uani 1 1 d U
C21 C 0.8691(16) 1.1561(19) 0.2290(6) 0.037(5) Uani 1 1 d .
H21 H 0.8449 1.2361 0.2131 0.044 Uiso 1 1 calc R
C22 C 0.8814(14) 1.1437(18) 0.2820(6) 0.032(4) Uani 1 1 d U
H22 H 0.8716 1.2164 0.3044 0.039 Uiso 1 1 calc R
C23 C 0.9255(15) 0.8967(17) 0.2449(6) 0.024(4) Uani 1 1 d U
C24 C 0.9483(13) 0.7643(15) 0.2395(5) 0.019(3) Uani 1 1 d U
C25 C 0.9609(15) 0.5314(19) 0.1958(6) 0.035(4) Uani 1 1 d .
H25 H 0.9579 0.4597 0.1721 0.043 Uiso 1 1 calc R
C26 C 0.9745(14) 0.5152(19) 0.2495(6) 0.035(4) Uani 1 1 d .
H26 H 0.9814 0.4304 0.2638 0.041 Uiso 1 1 calc R
C41 C 0.2043(15) 1.1933(19) 0.2325(7) 0.041(4) Uani 1 1 d U
H41 H 0.1908 1.2705 0.2125 0.049 Uiso 1 1 calc R
C42 C 0.2049(15) 1.1995(19) 0.2834(7) 0.041(4) Uani 1 1 d U
H42 H 0.1879 1.2773 0.3015 0.049 Uiso 1 1 calc R
C43 C 0.2580(14) 0.9438(17) 0.2584(5) 0.024(4) Uani 1 1 d U
C54 C 0.2820(15) 0.8144(17) 0.2593(6) 0.032(4) Uani 1 1 d U
C44 C 0.3280(17) 0.571(2) 0.2362(7) 0.053(4) Uani 1 1 d U
H44 H 0.3481 0.4937 0.2184 0.063 Uiso 1 1 calc R
C45 C 0.3263(16) 0.573(2) 0.2869(7) 0.047(4) Uani 1 1 d U
H45 H 0.3357 0.4949 0.3065 0.056 Uiso 1 1 calc R
C31 C 0.5515(15) 1.2664(17) 0.2493(6) 0.032(3) Uani 1 1 d U
H31 H 0.5471 1.3508 0.2345 0.038 Uiso 1 1 calc R
C32 C 0.5555(16) 1.2537(16) 0.3031(6) 0.033(3) Uani 1 1 d U
H32 H 0.5497 1.3252 0.3265 0.039 Uiso 1 1 calc R
C33 C 0.5802(13) 1.0044(16) 0.2600(5) 0.021(3) Uani 1 1 d U
C34 C 0.6007(15) 0.8800(17) 0.2508(6) 0.024(3) Uani 1 1 d U
C35 C 0.6408(13) 0.6333(15) 0.2104(6) 0.025(3) Uani 1 1 d U
H35 H 0.6521 0.5619 0.1875 0.029 Uiso 1 1 calc R
C36 C 0.6482(13) 0.6228(15) 0.2621(5) 0.018(3) Uani 1 1 d U
H36 H 0.6662 0.5406 0.2774 0.021 Uiso 1 1 calc R
Cr1 Cr 0.3309(2) 0.5568(2) 0.46249(8) 0.0184(5) Uani 1 1 d .
Cr2 Cr 0.8490(2) 0.2167(2) 0.03910(8) 0.0196(5) Uani 1 1 d .
N1 N 0.1831(12) 0.4873(12) 0.4992(5) 0.025(3) Uani 1 1 d D
N2 N 0.4224(11) 0.4033(11) 0.4992(5) 0.019(3) Uani 1 1 d DU
N3 N 0.6929(11) 0.2833(11) -0.0006(5) 0.021(3) Uani 1 1 d DU
N4 N 0.9310(13) 0.3603(14) -0.0005(5) 0.029(3) Uani 1 1 d DU
O1 O 0.0664(9) 0.4127(9) 0.3665(4) 0.024(3) Uani 1 1 d .
O2 O 0.0721(10) 0.8435(11) 0.4327(4) 0.036(3) Uani 1 1 d .
O3 O 0.6137(9) 0.6498(10) 0.5614(4) 0.024(2) Uani 1 1 d U
O4 O 0.6437(8) 0.5449(10) 0.3810(4) 0.027(2) Uani 1 1 d U
O5 O 0.2558(9) 0.4559(9) 0.4031(4) 0.020(2) Uani 1 1 d U
O6 O 0.2363(8) 0.7082(10) 0.4431(3) 0.024(2) Uani 1 1 d .
O7 O 0.4194(8) 0.6446(10) 0.5250(4) 0.024(2) Uani 1 1 d U
O8 O 0.4698(8) 0.5932(11) 0.4183(4) 0.025(3) Uani 1 1 d .
O12 O 0.6132(10) 0.3720(10) 0.1329(4) 0.026(3) Uani 1 1 d .
O11 O 0.5997(10) -0.0705(12) 0.0584(4) 0.036(3) Uani 1 1 d .
O14 O 1.0923(9) 0.1041(10) -0.0586(3) 0.026(3) Uani 1 1 d .
O13 O 1.1994(9) 0.2165(10) 0.1137(4) 0.027(2) Uani 1 1 d .
O16 O 0.7880(10) 0.3228(10) 0.0969(4) 0.029(3) Uani 1 1 d .
O15 O 0.7623(8) 0.0626(10) 0.0606(4) 0.025(2) Uani 1 1 d U
O18 O 0.9143(9) 0.1181(9) -0.0217(3) 0.018(2) Uani 1 1 d .
O17 O 1.0076(9) 0.1851(11) 0.0820(4) 0.031(3) Uani 1 1 d .
O21 O 0.1403(9) 0.0916(10) 0.4402(4) 0.027(3) Uani 1 1 d .
O22 O 0.8905(9) 0.1407(10) 0.4145(3) 0.020(2) Uani 1 1 d U
O23 O 0.8206(10) 0.3686(11) 0.3682(4) 0.031(3) Uani 1 1 d .
O24 O 0.6585(10) 0.6799(10) 0.0709(4) 0.030(3) Uani 1 1 d U
O25 O 0.4090(11) 0.6228(11) 0.0821(4) 0.040(3) Uani 1 1 d .
O26 O 0.3698(10) 0.3980(11) 0.1335(4) 0.033(3) Uani 1 1 d .
Se1 Se 0.90100(15) 1.00920(18) 0.18515(6) 0.0304(4) Uani 1 1 d .
Se2 Se 0.91811(15) 0.98237(17) 0.31236(6) 0.0258(4) Uani 1 1 d .
Se3 Se 0.94823(15) 0.70078(18) 0.16980(6) 0.0295(4) Uani 1 1 d .
Se4 Se 0.97996(15) 0.65347(17) 0.29552(6) 0.0271(4) Uani 1 1 d .
Se5 Se 0.55403(14) 1.12690(17) 0.20269(6) 0.0259(4) Uani 1 1 d .
Se6 Se 0.57378(15) 1.08202(17) 0.32809(6) 0.0277(4) Uani 1 1 d .
Se7 Se 0.60443(15) 0.80751(16) 0.18289(6) 0.0261(4) Uani 1 1 d .
Se8 Se 0.62502(15) 0.76244(15) 0.30869(6) 0.0239(4) Uani 1 1 d .
Se9 Se 0.22818(15) 1.04225(17) 0.19562(6) 0.0286(4) Uani 1 1 d .
Se10 Se 0.24302(17) 1.0390(2) 0.32209(6) 0.0407(5) Uani 1 1 d U
Se11 Se 0.29075(15) 0.72111(19) 0.19661(6) 0.0321(4) Uani 1 1 d .
Se12 Se 0.30583(16) 0.7246(2) 0.32262(6) 0.0394(5) Uani 1 1 d U
H1 H 0.194(17) 0.543(12) 0.523(5) 0.059 Uiso 1 1 d D
H3 H 0.663(11) 0.212(8) -0.011(4) 0.059 Uiso 1 1 d D
H4 H 0.928(17) 0.435(6) 0.012(6) 0.059 Uiso 1 1 d D
H2A H 0.457(3) 0.344(9) 0.483(6) 0.059 Uiso 1 1 d D

loop_
_atom_site_aniso_label
_atom_site_aniso_U_11
_atom_site_aniso_U_22
_atom_site_aniso_U_33
_atom_site_aniso_U_23
_atom_site_aniso_U_13
_atom_site_aniso_U_12
C1 0.014(4) 0.016(4) 0.021(4) 0.002(3) 0.000(3) 0.004(3)
C2 0.023(7) 0.026(7) 0.011(6) 0.004(5) -0.009(5) 0.004(6)
C3 0.024(7) 0.029(7) 0.025(6) -0.006(6) 0.002(6) -0.012(6)
C4 0.024(4) 0.020(5) 0.021(4) 0.001(3) 0.005(3) 0.003(4)
C5 0.024(8) 0.004(7) 0.014(6) -0.002(5) 0.002(6) -0.001(6)
C6 0.026(7) 0.018(7) 0.027(6) -0.009(6) -0.004(6) -0.005(6)
C7 0.023(6) 0.031(6) 0.027(6) -0.003(5) -0.009(5) -0.006(5)
C8 0.022(8) 0.026(8) 0.014(6) -0.001(6) 0.012(6) 0.002(6)
C9 0.017(4) 0.011(4) 0.016(4) -0.004(3) -0.001(3) 0.004(3)
C10 0.018(4) 0.017(4) 0.016(4) 0.000(3) -0.004(3) 0.001(3)
C14 0.033(10) 0.015(9) 0.034(9) -0.007(7) -0.001(8) 0.009(8)
C13 0.015(6) 0.026(7) 0.015(6) 0.003(5) 0.006(5) -0.008(6)
C12 0.034(8) 0.024(8) 0.038(8) 0.004(7) 0.003(7) 0.010(7)
C11 0.033(8) 0.034(9) 0.020(7) -0.004(7) 0.006(6) -0.001(7)
C15 0.021(6) 0.012(6) 0.034(6) -0.007(5) 0.004(5) -0.011(5)
C16 0.015(7) 0.018(8) 0.016(6) 0.005(6) -0.003(6) 0.001(6)
C17 0.030(9) 0.017(9) 0.014(7) -0.002(6) -0.004(6) -0.006(7)
C18 0.021(4) 0.021(5) 0.017(4) 0.004(3) 0.001(3) -0.004(3)
C19 0.026(6) 0.022(6) 0.018(5) 0.000(5) 0.011(5) -0.002(5)
C20 0.028(6) 0.023(6) 0.021(5) 0.005(5) 0.009(5) -0.004(5)
C21 0.050(11) 0.039(12) 0.020(8) 0.011(8) -0.006(8) -0.003(10)
C22 0.031(5) 0.031(5) 0.034(5) -0.003(4) -0.001(4) -0.004(4)
C23 0.020(7) 0.026(7) 0.024(6) -0.009(6) -0.008(6) -0.009(6)
C24 0.018(4) 0.018(5) 0.022(4) 0.004(3) 0.003(3) -0.007(3)
C25 0.037(10) 0.041(12) 0.029(9) -0.013(9) 0.005(8) -0.003(9)
C26 0.031(9) 0.041(12) 0.031(9) -0.001(8) -0.008(8) -0.016(9)
C41 0.034(7) 0.036(8) 0.055(7) 0.007(7) 0.022(7) 0.003(6)
C42 0.035(7) 0.035(8) 0.054(7) 0.005(7) 0.017(7) 0.010(6)
C43 0.028(7) 0.038(8) 0.006(6) -0.002(5) -0.002(5) 0.006(6)
C54 0.026(9) 0.033(10) 0.039(9) -0.003(8) 0.012(8) -0.019(8)
C44 0.048(9) 0.050(10) 0.059(8) 0.007(9) -0.004(9) -0.002(9)
C45 0.038(9) 0.050(9) 0.052(8) 0.003(8) 0.001(8) -0.015(8)
C31 0.044(7) 0.010(6) 0.041(6) -0.005(6) 0.001(6) 0.002(6)
C32 0.046(7) 0.011(6) 0.041(6) -0.006(6) 0.003(6) 0.006(6)
C33 0.016(5) 0.026(6) 0.020(5) 0.006(5) -0.003(5) 0.012(5)
C34 0.019(6) 0.028(7) 0.024(6) 0.011(6) -0.007(5) 0.005(5)
C35 0.027(8) 0.010(8) 0.038(8) -0.009(7) 0.006(7) 0.000(7)
C36 0.022(6) 0.014(6) 0.017(5) -0.006(5) -0.003(5) 0.012(5)
Cr1 0.0170(12) 0.0160(13) 0.0218(12) -0.0018(11) -0.0010(10) 0.0023(11)
Cr2 0.0208(13) 0.0196(14) 0.0179(11) 0.0021(11) -0.0017(9) 0.0023(12)
N1 0.021(7) 0.016(8) 0.036(8) 0.011(6) -0.007(6) 0.006(6)
N2 0.020(7) 0.008(7) 0.027(7) 0.005(5) -0.008(5) 0.000(5)
N3 0.019(6) 0.007(6) 0.037(6) 0.004(5) 0.005(5) -0.003(5)
N4 0.021(6) 0.026(6) 0.038(6) 0.004(5) 0.000(5) -0.015(5)
O1 0.031(6) 0.016(6) 0.025(5) 0.005(5) -0.006(5) -0.013(5)
O2 0.042(8) 0.022(7) 0.046(7) 0.016(5) 0.000(6) 0.012(6)
O3 0.027(6) 0.016(6) 0.027(5) -0.002(5) -0.013(5) -0.007(5)
O4 0.015(5) 0.028(6) 0.038(6) 0.015(5) 0.007(4) 0.014(5)
O5 0.020(4) 0.017(4) 0.023(3) 0.003(3) 0.004(3) -0.003(3)
O6 0.020(5) 0.026(6) 0.025(5) 0.014(5) -0.002(4) 0.010(5)
O7 0.012(5) 0.020(5) 0.040(5) -0.003(5) -0.006(4) 0.009(4)
O8 0.011(5) 0.032(7) 0.032(6) -0.001(5) 0.006(4) 0.000(5)
O12 0.022(6) 0.029(7) 0.025(5) -0.011(5) -0.004(5) -0.002(5)
O11 0.025(7) 0.039(8) 0.044(7) -0.002(6) -0.003(5) 0.002(6)
O14 0.026(6) 0.034(7) 0.019(5) 0.006(5) -0.001(5) 0.003(5)
O13 0.025(6) 0.019(6) 0.035(6) 0.002(5) -0.013(5) -0.012(5)
O16 0.032(7) 0.019(6) 0.036(6) -0.015(5) 0.008(5) -0.010(5)
O15 0.014(5) 0.030(6) 0.030(5) -0.004(5) -0.001(4) 0.001(5)
O18 0.022(5) 0.012(5) 0.022(5) 0.002(4) 0.002(4) 0.006(5)
O17 0.022(6) 0.033(8) 0.039(6) 0.010(6) 0.005(5) 0.010(5)
O21 0.021(6) 0.028(7) 0.034(6) -0.006(5) 0.006(5) -0.009(5)
O22 0.026(5) 0.025(5) 0.009(4) 0.012(4) 0.001(4) 0.002(5)
O23 0.023(6) 0.030(7) 0.040(6) 0.006(5) -0.007(5) -0.007(5)
O24 0.031(4) 0.027(4) 0.033(4) 0.000(3) 0.006(3) -0.008(3)
O25 0.044(7) 0.026(7) 0.050(7) 0.018(6) 0.004(6) 0.000(6)
O26 0.038(7) 0.028(7) 0.034(6) -0.001(5) 0.007(5) 0.008(6)
Se1 0.0311(10) 0.0371(12) 0.0227(8) 0.0020(8) -0.0004(7) -0.0070(8)
Se2 0.0248(9) 0.0277(11) 0.0245(8) -0.0038(7) -0.0007(7) -0.0028(7)
Se3 0.0259(9) 0.0379(12) 0.0246(8) -0.0067(8) 0.0004(7) -0.0026(8)
Se4 0.0293(9) 0.0285(11) 0.0228(8) -0.0004(7) -0.0027(7) 0.0008(8)
Se5 0.0251(9) 0.0281(10) 0.0239(8) 0.0024(7) -0.0032(7) 0.0004(8)
Se6 0.0309(9) 0.0294(11) 0.0224(8) -0.0002(7) -0.0002(7) 0.0036(8)
Se7 0.0262(9) 0.0295(10) 0.0223(9) 0.0005(7) -0.0004(7) -0.0061(8)
Se8 0.0281(9) 0.0219(10) 0.0214(8) 0.0050(7) -0.0005(7) 0.0002(7)
Se9 0.0253(9) 0.0347(11) 0.0255(8) 0.0032(8) 0.0008(7) 0.0015(8)
Se10 0.0379(10) 0.0586(14) 0.0258(8) -0.0088(10) 0.0044(8) 0.0077(10)
Se11 0.0239(9) 0.0409(11) 0.0314(9) -0.0025(9) 0.0010(7) 0.0002(9)
Se12 0.0339(10) 0.0557(13) 0.0286(9) 0.0152(10) 0.0036(7) 0.0088(10)

loop_
_atom_type_symbol
_atom_type_description
_atom_type_scat_dispersion_real
_atom_type_scat_dispersion_imag
_atom_type_scat_source
C C 0.0033 0.0016 'International Tables Vol C Tables 4.2.6.8 and 6.1.1.4'
Cr Cr 0.3209 0.6236 'International Tables Vol C Tables 4.2.6.8 and 6.1.1.4'
N N 0.0061 0.0033 'International Tables Vol C Tables 4.2.6.8 and 6.1.1.4'
O O 0.0106 0.0060 'International Tables Vol C Tables 4.2.6.8 and 6.1.1.4'
Se Se -0.0929 2.2259 'International Tables Vol C Tables 4.2.6.8 and 6.1.1.4'
H H 0.0000 0.0000 'International Tables Vol C Tables 4.2.6.8 and 6.1.1.4'

loop_
_geom_angle_atom_site_label_1
_geom_angle_atom_site_label_2
_geom_angle_atom_site_label_3
_geom_angle
O1 C1 O5 123.6(12)
O1 C1 C2 123.5(13)
O5 C1 C2 112.6(12)
N1 C2 C1 111.1(12)
N1 C2 C3 112.4(13)
C1 C2 C3 109.2(11)
N1 C2 H2 108.0
C1 C2 H2 108.0
C3 C2 H2 108.0
C4 C3 C2 117.8(13)
C4 C3 H3A 107.9
C2 C3 H3A 107.9
C4 C3 H3B 107.9
C2 C3 H3B 107.9
H3A C3 H3B 107.2
O2 C4 O6 126.5(14)
O2 C4 C3 115.5(14)
O6 C4 C3 117.9(14)
C6 C5 N1 107.9(12)
C6 C5 H5A 110.1
N1 C5 H5A 110.1
C6 C5 H5B 110.1
N1 C5 H5B 110.1
H5A C5 H5B 108.4
N2 C6 C5 112.3(12)
N2 C6 H6A 109.1
C5 C6 H6A 109.1
N2 C6 H6B 109.1
C5 C6 H6B 109.1
H6A C6 H6B 107.9
C9 C7 N2 110.8(12)
C9 C7 C8 110.6(12)
N2 C7 C8 104.6(12)
C9 C7 H7 110.3
N2 C7 H7 110.3
C8 C7 H7 110.3
O7 C8 O3 124.2(14)
O7 C8 C7 119.1(13)
O3 C8 C7 116.6(13)
C7 C9 C10 117.5(12)
C7 C9 H9A 107.9
C10 C9 H9A 107.9
C7 C9 H9B 107.9
C10 C9 H9B 107.9
H9A C9 H9B 107.2
O4 C10 O8 122.0(12)
O4 C10 C9 117.2(12)
O8 C10 C9 120.4(11)
O12 C14 O16 121.7(14)
O12 C14 C13 125.5(15)
O16 C14 C13 112.6(13)
N3 C13 C12 110.2(11)
N3 C13 C14 111.0(12)
C12 C13 C14 110.1(12)
N3 C13 H13 108.5
C12 C13 H13 108.5
C14 C13 H13 108.5
C13 C12 C11 118.8(13)
C13 C12 H12A 107.6
C11 C12 H12A 107.6
C13 C12 H12B 107.6
C11 C12 H12B 107.6
H12A C12 H12B 107.0
O11 C11 O15 126.3(16)
O11 C11 C12 116.6(15)
O15 C11 C12 117.1(15)
N3 C15 C16 105.1(12)
N3 C15 H15A 110.7
C16 C15 H15A 110.7
N3 C15 H15B 110.7
C16 C15 H15B 110.7
H15A C15 H15B 108.8
N4 C16 C15 110.0(11)
N4 C16 H16A 109.7
C15 C16 H16A 109.7
N4 C16 H16B 109.7
C15 C16 H16B 109.7
H16A C16 H16B 108.2
N4 C17 C19 109.5(12)
N4 C17 C18 107.2(12)
C19 C17 C18 110.6(13)
N4 C17 H17 109.8
C19 C17 H17 109.8
C18 C17 H17 109.8
O14 C18 O18 122.9(15)
O14 C18 C17 123.0(14)
O18 C18 C17 114.1(13)
C17 C19 C20 119.4(13)
C17 C19 H19A 107.5
C20 C19 H19A 107.5
C17 C19 H19B 107.5
C20 C19 H19B 107.5
H19A C19 H19B 107.0
O13 C20 O17 123.2(13)
O13 C20 C19 122.0(14)
O17 C20 C19 114.8(13)
C22 C21 Se1 118.9(14)
C22 C21 H21 120.6
Se1 C21 H21 120.6
C21 C22 Se2 119.7(14)
C21 C22 H22 120.2
Se2 C22 H22 120.2
C24 C23 Se1 122.7(10)
C24 C23 Se2 124.0(11)
Se1 C23 Se2 113.3(9)
C23 C24 Se4 124.5(11)
C23 C24 Se3 116.7(10)
Se4 C24 Se3 118.9(8)
C26 C25 Se3 117.5(14)
C26 C25 H25 121.3
Se3 C25 H25 121.3
C25 C26 Se4 121.5(15)
C25 C26 H26 119.3
Se4 C26 H26 119.3
C42 C41 Se9 123.5(15)
C42 C41 H41 118.3
Se9 C41 H41 118.3
C41 C42 Se10 115.9(15)
C41 C42 H42 122.0
Se10 C42 H42 122.0
C54 C43 Se9 124.5(11)
C54 C43 Se10 121.8(12)
Se9 C43 Se10 113.6(9)
C43 C54 Se12 121.7(12)
C43 C54 Se11 121.4(12)
Se12 C54 Se11 116.9(10)
C45 C44 Se11 119.7(18)
C45 C44 H44 120.2
Se11 C44 H44 120.2
C44 C45 Se12 120.9(18)
C44 C45 H45 119.5
Se12 C45 H45 119.5
C32 C31 Se5 123.2(14)
C32 C31 H31 118.4
Se5 C31 H31 118.4
C31 C32 Se6 114.6(13)
C31 C32 H32 122.7
Se6 C32 H32 122.7
C34 C33 Se6 125.9(11)
C34 C33 Se5 121.9(11)
Se6 C33 Se5 112.2(8)
C33 C34 Se7 124.4(11)
C33 C34 Se8 120.4(12)
Se7 C34 Se8 115.2(9)
C36 C35 Se7 115.1(12)
C36 C35 H35 122.5
Se7 C35 H35 122.5
C35 C36 Se8 123.4(13)
C35 C36 H36 118.3
Se8 C36 H36 118.3
O6 Cr1 O5 93.4(4)
O6 Cr1 O8 96.9(4)
O5 Cr1 O8 88.4(4)
O6 Cr1 O7 92.5(4)
O5 Cr1 O7 174.1(4)
O8 Cr1 O7 90.3(4)
O6 Cr1 N1 88.7(4)
O5 Cr1 N1 81.5(4)
O8 Cr1 N1 168.7(5)
O7 Cr1 N1 99.3(4)
O6 Cr1 N2 168.0(4)
O5 Cr1 N2 95.1(4)
O8 Cr1 N2 91.9(5)
O7 Cr1 N2 79.2(5)
N1 Cr1 N2 84.1(5)
O15 Cr2 O16 93.4(4)
O15 Cr2 O17 97.7(4)
O16 Cr2 O17 91.2(4)
O15 Cr2 O18 89.8(4)
O16 Cr2 O18 176.7(4)
O17 Cr2 O18 89.1(4)
O15 Cr2 N3 90.6(4)
O16 Cr2 N3 81.7(5)
O17 Cr2 N3 169.4(5)
O18 Cr2 N3 97.6(4)
O15 Cr2 N4 166.8(5)
O16 Cr2 N4 97.5(5)
O17 Cr2 N4 89.4(5)
O18 Cr2 N4 79.2(5)
N3 Cr2 N4 83.8(5)
C2 N1 C5 118.3(12)
C2 N1 Cr1 102.2(9)
C5 N1 Cr1 108.5(9)
C2 N1 H1 124(10)
C5 N1 H1 108(10)
Cr1 N1 H1 90(10)
C6 N2 C7 118.0(11)
C6 N2 Cr1 106.3(9)
C7 N2 Cr1 103.7(9)
C6 N2 H2A 115(10)
C7 N2 H2A 88(10)
Cr1 N2 H2A 125(10)
C15 N3 C13 114.4(11)
C15 N3 Cr2 110.4(9)
C13 N3 Cr2 102.1(9)
C15 N3 H3 137(10)
C13 N3 H3 89(10)
Cr2 N3 H3 98(10)
C17 N4 C16 115.9(12)
C17 N4 Cr2 106.6(10)
C16 N4 Cr2 106.0(9)
C17 N4 H4 120(10)
C16 N4 H4 88(10)
Cr2 N4 H4 118(10)
C1 O5 Cr1 112.9(8)
C4 O6 Cr1 133.4(10)
C8 O7 Cr1 110.3(9)
C10 O8 Cr1 128.3(9)
C14 O16 Cr2 114.0(9)
C11 O15 Cr2 130.5(11)
C18 O18 Cr2 111.7(9)
C20 O17 Cr2 133.0(10)
C23 Se1 C21 93.3(7)
C22 Se2 C23 94.5(7)
C24 Se3 C25 90.7(7)
C24 Se4 C26 90.8(7)
C31 Se5 C33 93.1(7)
C33 Se6 C32 96.5(7)
C34 Se7 C35 93.9(7)
C36 Se8 C34 92.2(7)
C41 Se9 C43 93.7(7)
C43 Se10 C42 93.2(7)
C54 Se11 C44 90.6(8)
C45 Se12 C54 91.6(8)

loop_
_geom_bond_atom_site_label_1
_geom_bond_atom_site_label_2
_geom_bond_distance
C1 O1 1.207(16)
C1 O5 1.334(16)
C1 C2 1.525(18)
C2 N1 1.423(17)
C2 C3 1.53(2)
C2 H2 1.0000
C3 C4 1.48(2)
C3 H3A 0.9900
C3 H3B 0.9900
C4 O2 1.262(17)
C4 O6 1.284(16)
C5 C6 1.48(2)
C5 N1 1.487(17)
C5 H5A 0.9900
C5 H5B 0.9900
C6 N2 1.408(18)
C6 H6A 0.9900
C6 H6B 0.9900
C7 C9 1.503(19)
C7 N2 1.509(19)
C7 C8 1.55(2)
C7 H7 1.0000
C8 O7 1.269(17)
C8 O3 1.269(17)
C9 C10 1.518(17)
C9 H9A 0.9900
C9 H9B 0.9900
C10 O4 1.239(14)
C10 O8 1.307(16)
C14 O12 1.218(17)
C14 O16 1.327(18)
C14 C13 1.52(2)
C13 N3 1.493(17)
C13 C12 1.51(2)
C13 H13 1.0000
C12 C11 1.56(2)
C12 H12A 0.9900
C12 H12B 0.9900
C11 O11 1.209(19)
C11 O15 1.304(18)
C15 N3 1.456(17)
C15 C16 1.503(18)
C15 H15A 0.9900
C15 H15B 0.9900
C16 N4 1.477(18)
C16 H16A 0.9900
C16 H16B 0.9900
C17 N4 1.453(19)
C17 C19 1.468(19)
C17 C18 1.58(2)
C17 H17 1.0000
C18 O14 1.183(17)
C18 O18 1.332(16)
C19 C20 1.551(18)
C19 H19A 0.9900
C19 H19B 0.9900
C20 O13 1.182(16)
C20 O17 1.323(18)
C21 C22 1.330(19)
C21 Se1 1.925(18)
C21 H21 0.9500
C22 Se2 1.869(18)
C22 H22 0.9500
C23 C24 1.40(2)
C23 Se1 1.901(17)
C23 Se2 1.914(15)
C24 Se4 1.828(14)
C24 Se3 1.864(14)
C25 C26 1.35(2)
C25 Se3 1.876(19)
C25 H25 0.9500
C26 Se4 1.839(18)
C26 H26 0.9500
C41 C42 1.28(2)
C41 Se9 1.847(19)
C41 H41 0.9500
C42 Se10 1.956(18)
C42 H42 0.9500
C43 C54 1.37(2)
C43 Se9 1.883(15)
C43 Se10 1.892(14)
C54 Se12 1.841(17)
C54 Se11 1.852(17)
C44 C45 1.27(2)
C44 Se11 1.87(2)
C44 H44 0.9500
C45 Se12 1.83(2)
C45 H45 0.9500
C31 C32 1.35(2)
C31 Se5 1.861(16)
C31 H31 0.9500
C32 Se6 1.894(17)
C32 H32 0.9500
C33 C34 1.33(2)
C33 Se6 1.890(14)
C33 Se5 1.923(14)
C34 Se7 1.861(16)
C34 Se8 1.898(15)
C35 C36 1.295(18)
C35 Se7 1.965(16)
C35 H35 0.9500
C36 Se8 1.888(14)
C36 H36 0.9500
Cr1 O6 1.922(10)
Cr1 O5 1.949(10)
Cr1 O8 1.972(9)
Cr1 O7 1.997(10)
Cr1 N1 2.040(13)
Cr1 N2 2.059(12)
Cr2 O15 1.952(10)
Cr2 O16 1.970(10)
Cr2 O17 1.994(11)
Cr2 O18 2.005(9)
Cr2 N3 2.028(13)
Cr2 N4 2.032(13)
N1 H1 0.84(17)
N2 H2A 0.83(18)
N3 H3 0.84(18)
N4 H4 0.84(18)

loop_
_geom_torsion_atom_site_label_1
_geom_torsion_atom_site_label_2
_geom_torsion_atom_site_label_3
_geom_torsion_atom_site_label_4
_geom_torsion
O1 C1 C2 N1 162.6(14)
O5 C1 C2 N1 -23.6(17)
O1 C1 C2 C3 -72.9(18)
O5 C1 C2 C3 100.9(14)
N1 C2 C3 C4 52.6(17)
C1 C2 C3 C4 -71.2(16)
C2 C3 C4 O2 176.3(12)
C2 C3 C4 O6 -0.5(19)
N1 C5 C6 N2 -51.8(16)
C9 C7 C8 O7 105.0(15)
N2 C7 C8 O7 -14.2(16)
C9 C7 C8 O3 -75.7(16)
N2 C7 C8 O3 165.0(12)
N2 C7 C9 C10 56.3(17)
C8 C7 C9 C10 -59.2(17)
C7 C9 C10 O4 174.6(13)
C7 C9 C10 O8 1(2)
O12 C14 C13 N3 163.3(14)
O16 C14 C13 N3 -21.8(18)
O12 C14 C13 C12 -74.4(19)
O16 C14 C13 C12 100.5(15)
N3 C13 C12 C11 50.3(18)
C14 C13 C12 C11 -72.4(16)
C13 C12 C11 O11 -172.7(13)
C13 C12 C11 O15 5(2)
N3 C15 C16 N4 -55.0(15)
N4 C17 C18 O14 167.5(14)
C19 C17 C18 O14 -73.2(18)
N4 C17 C18 O18 -13.1(16)
C19 C17 C18 O18 106.2(14)
N4 C17 C19 C20 63.7(18)
C18 C17 C19 C20 -54.2(18)
C17 C19 C20 O13 168.4(15)
C17 C19 C20 O17 -14(2)
Se1 C21 C22 Se2 -4.3(19)
Se1 C23 C24 Se4 176.8(8)
Se2 C23 C24 Se4 -2.3(19)
Se1 C23 C24 Se3 -2.1(17)
Se2 C23 C24 Se3 178.8(8)
Se3 C25 C26 Se4 0.2(18)
Se9 C41 C42 Se10 4(2)
Se9 C43 C54 Se12 -178.2(8)
Se10 C43 C54 Se12 -1.8(19)
Se9 C43 C54 Se11 1.3(19)
Se10 C43 C54 Se11 177.7(8)
Se11 C44 C45 Se12 -7(2)
Se5 C31 C32 Se6 3.5(19)
Se6 C33 C34 Se7 179.2(8)
Se5 C33 C34 Se7 -1(2)
Se6 C33 C34 Se8 1(2)
Se5 C33 C34 Se8 -179.6(8)
Se7 C35 C36 Se8 0.5(17)
C1 C2 N1 C5 -76.2(15)
C3 C2 N1 C5 161.1(12)
C1 C2 N1 Cr1 42.7(13)
C3 C2 N1 Cr1 -80.0(12)
C6 C5 N1 C2 148.5(12)
C6 C5 N1 Cr1 32.9(12)
O6 Cr1 N1 C2 55.0(9)
O5 Cr1 N1 C2 -38.6(9)
O8 Cr1 N1 C2 -65(3)
O7 Cr1 N1 C2 147.4(9)
N2 Cr1 N1 C2 -134.6(10)
O6 Cr1 N1 C5 -179.3(9)
O5 Cr1 N1 C5 87.1(9)
O8 Cr1 N1 C5 61(3)
O7 Cr1 N1 C5 -87.0(9)
N2 Cr1 N1 C5 -8.9(9)
C5 C6 N2 C7 158.3(13)
C5 C6 N2 Cr1 42.6(14)
C9 C7 N2 C6 163.9(13)
C8 C7 N2 C6 -76.9(15)
C9 C7 N2 Cr1 -79.0(12)
C8 C7 N2 Cr1 40.2(11)
O6 Cr1 N2 C6 36(3)
O5 Cr1 N2 C6 -98.7(9)
O8 Cr1 N2 C6 172.8(9)
O7 Cr1 N2 C6 82.8(9)
N1 Cr1 N2 C6 -17.8(9)
O6 Cr1 N2 C7 -89(2)
O5 Cr1 N2 C7 136.3(9)
O8 Cr1 N2 C7 47.8(9)
O7 Cr1 N2 C7 -42.2(8)
N1 Cr1 N2 C7 -142.8(9)
C16 C15 N3 C13 153.6(11)
C16 C15 N3 Cr2 39.1(12)
C12 C13 N3 C15 159.7(13)
C14 C13 N3 C15 -78.1(16)
C12 C13 N3 Cr2 -81.0(12)
C14 C13 N3 Cr2 41.2(13)
O15 Cr2 N3 C15 178.5(9)
O16 Cr2 N3 C15 85.1(9)
O17 Cr2 N3 C15 37(3)
O18 Cr2 N3 C15 -91.6(9)
N4 Cr2 N3 C15 -13.4(9)
O15 Cr2 N3 C13 56.4(8)
O16 Cr2 N3 C13 -36.9(8)
O17 Cr2 N3 C13 -85(2)
O18 Cr2 N3 C13 146.3(8)
N4 Cr2 N3 C13 -135.5(9)
C19 C17 N4 C16 161.9(13)
C18 C17 N4 C16 -78.1(15)
C19 C17 N4 Cr2 -80.5(13)
C18 C17 N4 Cr2 39.5(12)
C15 C16 N4 C17 161.2(12)
C15 C16 N4 Cr2 43.3(13)
O15 Cr2 N4 C17 -75(3)
O16 Cr2 N4 C17 139.1(9)
O17 Cr2 N4 C17 48.0(9)
O18 Cr2 N4 C17 -41.2(9)
N3 Cr2 N4 C17 -140.2(10)
O15 Cr2 N4 C16 49(3)
O16 Cr2 N4 C16 -96.9(9)
O17 Cr2 N4 C16 172.0(9)
O18 Cr2 N4 C16 82.8(9)
N3 Cr2 N4 C16 -16.2(9)
O1 C1 O5 Cr1 163.0(12)
C2 C1 O5 Cr1 -10.8(14)
O6 Cr1 O5 C1 -59.7(9)
O8 Cr1 O5 C1 -156.5(9)
O7 Cr1 O5 C1 126(4)
N1 Cr1 O5 C1 28.4(9)
N2 Cr1 O5 C1 111.7(9)
O2 C4 O6 Cr1 173.3(10)
C3 C4 O6 Cr1 -10.3(19)
O5 Cr1 O6 C4 65.7(12)
O8 Cr1 O6 C4 154.5(12)
O7 Cr1 O6 C4 -114.9(12)
N1 Cr1 O6 C4 -15.7(12)
N2 Cr1 O6 C4 -69(3)
O3 C8 O7 Cr1 159.5(10)
C7 C8 O7 Cr1 -21.4(14)
O6 Cr1 O7 C8 -152.5(9)
O5 Cr1 O7 C8 22(4)
O8 Cr1 O7 C8 -55.5(10)
N1 Cr1 O7 C8 118.5(10)
N2 Cr1 O7 C8 36.3(10)
O4 C10 O8 Cr1 162.8(10)
C9 C10 O8 Cr1 -23.9(19)
O6 Cr1 O8 C10 170.4(12)
O5 Cr1 O8 C10 -96.4(12)
O7 Cr1 O8 C10 77.8(12)
N1 Cr1 O8 C10 -70(3)
N2 Cr1 O8 C10 -1.4(12)
O12 C14 O16 Cr2 163.9(12)
C13 C14 O16 Cr2 -11.2(16)
O15 Cr2 O16 C14 -61.1(11)
O17 Cr2 O16 C14 -158.9(11)
O18 Cr2 O16 C14 106(8)
N3 Cr2 O16 C14 29.0(10)
N4 Cr2 O16 C14 111.6(11)
O11 C11 O15 Cr2 159.1(12)
C12 C11 O15 Cr2 -18.1(18)
O16 Cr2 O15 C11 70.0(12)
O17 Cr2 O15 C11 161.7(12)
O18 Cr2 O15 C11 -109.2(12)
N3 Cr2 O15 C11 -11.6(12)
N4 Cr2 O15 C11 -76(3)
O14 C18 O18 Cr2 158.5(12)
C17 C18 O18 Cr2 -20.9(14)
O15 Cr2 O18 C18 -152.2(9)
O16 Cr2 O18 C18 41(8)
O17 Cr2 O18 C18 -54.6(9)
N3 Cr2 O18 C18 117.2(9)
N4 Cr2 O18 C18 35.0(10)
O13 C20 O17 Cr2 167.9(11)
C19 C20 O17 Cr2 -10(2)
O15 Cr2 O17 C20 162.3(13)
O16 Cr2 O17 C20 -104.1(14)
O18 Cr2 O17 C20 72.6(14)
N3 Cr2 O17 C20 -57(3)
N4 Cr2 O17 C20 -6.6(14)
C24 C23 Se1 C21 176.9(13)
Se2 C23 Se1 C21 -3.9(10)
C22 C21 Se1 C23 5.0(15)
C21 C22 Se2 C23 1.1(14)
C24 C23 Se2 C22 -178.5(13)
Se1 C23 Se2 C22 2.3(9)
C23 C24 Se3 C25 -172.8(12)
Se4 C24 Se3 C25 8.2(9)
C26 C25 Se3 C24 -4.8(13)
C23 C24 Se4 C26 173.0(14)
Se3 C24 Se4 C26 -8.1(9)
C25 C26 Se4 C24 4.6(14)
C32 C31 Se5 C33 -5.7(15)
C34 C33 Se5 C31 -174.3(14)
Se6 C33 Se5 C31 5.4(8)
C34 C33 Se6 C32 175.5(15)
Se5 C33 Se6 C32 -4.3(9)
C31 C32 Se6 C33 0.8(14)
C33 C34 Se7 C35 179.3(15)
Se8 C34 Se7 C35 -2.1(9)
C36 C35 Se7 C34 1.0(13)
C35 C36 Se8 C34 -1.7(14)
C33 C34 Se8 C36 -179.1(14)
Se7 C34 Se8 C36 2.2(9)
C42 C41 Se9 C43 -3.8(16)
C54 C43 Se9 C41 179.0(14)
Se10 C43 Se9 C41 2.3(9)
C54 C43 Se10 C42 -177.8(13)
Se9 C43 Se10 C42 -1.1(9)
C41 C42 Se10 C43 -1.3(15)
C43 C54 Se11 C44 178.6(14)
Se12 C54 Se11 C44 -1.9(10)
C45 C44 Se11 C54 5.4(17)
C44 C45 Se12 C54 4.8(17)
C43 C54 Se12 C45 178.9(14)
Se11 C54 Se12 C45 -0.7(10)
